data_1534867
loop_
_publ_author_name
'Maass, K.'
'Glaum, R.'
'Gruehn, R.'

_publ_section_title
;
 Beitraege zum thermischen Verhalten und zur Kristallchemie von
 Wasserfreien Phosphaten XXXII. Neue Orthophosphate des zweiwertigen
 Chroms - Mg3 Cr3 (P O4)4, Mg3.75 Cr2.25 (P O4)4, Ca3 Cr3 (P O4)4 und
 Ca2.00 Cr4.00 (P O4)4
;
_journal_name_full 'Zeitschrift fuer Anorganische und Allgemeine Chemie'
_journal_page_first 1663
_journal_page_last 1672
_journal_volume 628
_journal_year 2002
_chemical_formula_sum 'Cr2.25 Mg3.74 O16 P4'
_chemical_name_systematic '(Mg3.74 Cr2.25) (P O4)4'
_space_group_IT_number 14
_symmetry_space_group_name_Hall '-P 2yab'
_symmetry_space_group_name_H-M 'P 1 21/a 1'
_cell_angle_alpha 90
_cell_angle_beta 106.16
_cell_angle_gamma 90
_cell_formula_units_Z 2
_cell_length_a 6.427
_cell_length_b 9.363
_cell_length_c 10.051
_cell_volume 580.931
_citation_journal_id_ASTM ZAACAB
_cod_data_source_file Maass_ZAACAB_2002_568.cif
_cod_data_source_block Cr2.25Mg3.74O16P4
_cod_original_cell_volume 580.9311
_cod_original_sg_symbol_Hall '-P 2ybc (z,y,-x)'
_cod_database_code 1534867

loop_
_symmetry_equiv_pos_as_xyz
x,y,z
-x+1/2,y+1/2,-z
-x,-y,-z
x-1/2,-y-1/2,z

loop_
_atom_site_label
_atom_site_type_symbol
_atom_site_fract_x
_atom_site_fract_y
_atom_site_fract_z
_atom_site_occupancy
_atom_site_U_iso_or_equiv
O8 O-2 0.0163 -0.1135 0.263 1 0.0
O6 O-2 -0.1028 0.2728 -0.0277 1 0.0
Cr1 Cr+2 -0.0933 0.0568 0.12092 0.15 0.0
Cr3 Cr+2 0.02348 0.67234 0.19941 0.947 0.0
O1 O-2 -0.304 0.4586 0.0706 1 0.0
O3 O-2 -0.0939 0.2542 0.2126 1 0.0
Mg3 Mg+2 0.02348 0.67234 0.19941 0.053 0.0
Mg2 Mg+2 -0.0091 0.26711 0.41994 0.976 0.0
O5 O-2 0.4236 -0.1216 0.3655 1 0.0
P1 P+5 0.20963 -0.06354 0.38567 1 0.0
O7 O-2 0.0954 0.4668 0.1451 1 0.0
O2 O-2 0.2106 0.0982 0.3922 1 0.0
Mg1 Mg+2 -0.0933 0.0568 0.12092 0.85 0.0
P2 P+5 -0.10014 0.36419 0.09976 1 0.0
O4 O-2 0.2039 -0.1314 0.5235 1 0.0
Cr2 Cr+2 -0.0091 0.26711 0.41994 0.024 0.0
